data_1548741
loop_
_publ_author_name
'Chizhik, Stanislav'
'Sidelnikov, Anatoly'
'Zakharov, Boris'
'Naumov, Pan\<ce'
'Boldyreva, Elena'

_publ_section_title
;
 Quantification of photoinduced bending of dynamic molecular crystals:
 from macroscopic strain to kinetic constants and activation energies.
;
_journal_issue 8
_journal_name_full 'Chemical science'
_journal_page_first 2319
_journal_page_last 2335
_journal_paper_doi 10.1039/c7sc04863g
_journal_volume 9
_journal_year 2018
_chemical_formula_sum 'Cl Co H15 N7 O5'
_chemical_formula_weight 287.57
_chemical_name_common nitro-nitrito-pentaammine-Co(III)-chloride-nitrate
_space_group_crystal_system orthorhombic
_space_group_IT_number 62
_space_group_name_Hall '-P 2ac 2n'
_space_group_name_H-M_alt 'P n m a'
_symmetry_space_group_name_Hall '-P 2ac 2n'
_symmetry_space_group_name_H-M 'P n m a'
_atom_sites_solution_hydrogens geom
_audit_creation_method SHELXL-2016/6
_audit_update_record
;
2017-03-07 deposited with the CCDC.
2018-01-19 downloaded from the CCDC.
;
_cell_angle_alpha 90
_cell_angle_beta 90
_cell_angle_gamma 90
_cell_formula_units_Z 4
_cell_length_a 14.5868(13)
_cell_length_b 7.4684(3)
_cell_length_c 9.5130(5)
_cell_measurement_reflns_used 510
_cell_measurement_temperature 295(2)
_cell_measurement_theta_max 16.1890
_cell_measurement_theta_min 2.0320
_cell_volume 1036.35(12)
_computing_structure_refinement 'SHELXL-2016/6 (Sheldrick, 2016)'
_diffrn_ambient_temperature 295(2)
_diffrn_measured_fraction_theta_full 0.988
_diffrn_measured_fraction_theta_max 0.980
_diffrn_measurement_device_type '1-circle goniometer'
_diffrn_measurement_method \w-scan
_diffrn_radiation_wavelength 0.4109
_diffrn_reflns_av_R_equivalents 0.0710
_diffrn_reflns_av_unetI/netI 0.0617
_diffrn_reflns_Laue_measured_fraction_full 0.988
_diffrn_reflns_Laue_measured_fraction_max 0.980
_diffrn_reflns_limit_h_max 18
_diffrn_reflns_limit_h_min -16
_diffrn_reflns_limit_k_max 9
_diffrn_reflns_limit_k_min -9
_diffrn_reflns_limit_l_max 11
_diffrn_reflns_limit_l_min -11
_diffrn_reflns_number 4452
_diffrn_reflns_point_group_measured_fraction_full 0.988
_diffrn_reflns_point_group_measured_fraction_max 0.980
_diffrn_reflns_theta_full 14.273
_diffrn_reflns_theta_max 14.874
_diffrn_reflns_theta_min 2.004
_diffrn_source synchrotron
_exptl_absorpt_coefficient_mu 0.427
_exptl_absorpt_correction_T_max 1.00000
_exptl_absorpt_correction_T_min 0.07461
_exptl_absorpt_correction_type multi-scan
_exptl_absorpt_process_details
;
CrysAlisPro 1.171.38.43 (Rigaku Oxford Diffraction, 2015)
Empirical absorption correction using spherical harmonics,
 implemented in SCALE3 ABSPACK scaling algorithm.
;
_exptl_crystal_colour orange
_exptl_crystal_density_diffrn 1.843
_exptl_crystal_description prism
_exptl_crystal_F_000 592
_exptl_crystal_size_max 0.25
_exptl_crystal_size_mid 0.05
_exptl_crystal_size_min 0.01
_refine_diff_density_max 1.243
_refine_diff_density_min -1.001
_refine_diff_density_rms 0.142
_refine_ls_extinction_method none
_refine_ls_goodness_of_fit_ref 1.139
_refine_ls_hydrogen_treatment constr
_refine_ls_matrix_type full
_refine_ls_number_parameters 95
_refine_ls_number_reflns 1120
_refine_ls_number_restraints 90
_refine_ls_restrained_S_all 1.103
_refine_ls_R_factor_all 0.0819
_refine_ls_R_factor_gt 0.0587
_refine_ls_shift/su_max 0.000
_refine_ls_shift/su_mean 0.000
_refine_ls_structure_factor_coef Fsqd
_refine_ls_weighting_details 'w=1/[\s^2^(Fo^2^)+(0.0664P)^2^+2.2815P] where P=(Fo^2^+2Fc^2^)/3'
_refine_ls_weighting_scheme calc
_refine_ls_wR_factor_gt 0.1418
_refine_ls_wR_factor_ref 0.1736
_reflns_Friedel_coverage 0.000
_reflns_number_gt 782
_reflns_number_total 1120
_reflns_threshold_expression 'I > 2\s(I)'
_cod_data_source_file c7sc04863g2.cif
_cod_data_source_block ClNO3_4
_cod_depositor_comments 'Adding full bibliography for 1548738--1548749.cif.'
_cod_original_cell_volume 1036.34(12)
_cod_database_code 1548741
_shelx_shelxl_version_number 2016/6
_shelx_space_group_comment
;
The symmetry employed for this shelxl refinement is uniquely defined
by the following loop, which should always be used as a source of
symmetry information in preference to the above space-group names.
They are only intended as comments.
;

loop_
_space_group_symop_operation_xyz
'x, y, z'
'-x+1/2, -y, z+1/2'
'x+1/2, -y+1/2, -z+1/2'
'-x, y+1/2, -z'
'-x, -y, -z'
'x-1/2, y, -z-1/2'
'-x-1/2, y-1/2, z-1/2'
'x, -y-1/2, z'

loop_
_atom_site_label
_atom_site_type_symbol
_atom_site_fract_x
_atom_site_fract_y
_atom_site_fract_z
_atom_site_U_iso_or_equiv
_atom_site_adp_type
_atom_site_occupancy
_atom_site_site_symmetry_order
_atom_site_calc_flag
_atom_site_refinement_flags_posn
_atom_site_refinement_flags_adp
_atom_site_refinement_flags_occupancy
_atom_site_disorder_assembly
_atom_site_disorder_group
Cl1 Cl 0.35127(14) 0.250000 0.5131(2) 0.0447(5) Uani 1 2 d S T P . .
Co1 Co 0.13452(7) 0.250000 0.79050(10) 0.0358(4) Uani 1 2 d S T P . .
N1 N 0.1226(5) 0.250000 0.5856(6) 0.0415(14) Uani 1 2 d S T P A .
H1A H 0.063492 0.250000 0.562359 0.050 Uiso 0.5 2 calc R U P . .
H1B H 0.149438 0.347301 0.550605 0.050 Uiso 0.25 1 calc R U P . .
H1C H 0.149438 0.152699 0.550605 0.050 Uiso 0.25 1 calc R U P . .
H1D H 0.178087 0.250000 0.546687 0.050 Uiso 0.5 2 calc R U P . .
H1E H 0.092141 0.152699 0.558441 0.050 Uiso 0.25 1 calc R U P . .
H1F H 0.092141 0.347301 0.558441 0.050 Uiso 0.25 1 calc R U P . .
N2 N 0.0394(3) 0.0654(6) 0.8110(5) 0.0463(11) Uani 1 1 d . . . . .
H2A H 0.014384 0.042910 0.727474 0.056 Uiso 0.5 1 calc R U P . .
H2B H 0.064405 -0.034314 0.844873 0.056 Uiso 0.5 1 calc R U P . .
H2C H -0.003713 0.104105 0.869821 0.056 Uiso 0.5 1 calc R U P . .
H2D H 0.035666 0.032224 0.900638 0.056 Uiso 0.5 1 calc R U P . .
H2E H -0.014354 0.109448 0.783239 0.056 Uiso 0.5 1 calc R U P . .
H2F H 0.053763 -0.028971 0.758291 0.056 Uiso 0.5 1 calc R U P . .
N3 N 0.2282(3) 0.0621(6) 0.7753(5) 0.0455(11) Uani 1 1 d . . . . .
H3A H 0.232531 0.026455 0.686294 0.055 Uiso 0.5 1 calc R U P . .
H3B H 0.281993 0.105129 0.803656 0.055 Uiso 0.5 1 calc R U P . .
H3C H 0.212463 -0.030428 0.829122 0.055 Uiso 0.5 1 calc R U P . .
H3D H 0.252127 0.040982 0.859754 0.055 Uiso 0.5 1 calc R U P . .
H3E H 0.202665 -0.037691 0.742392 0.055 Uiso 0.5 1 calc R U P . .
H3F H 0.272195 0.097865 0.716926 0.055 Uiso 0.5 1 calc R U P . .
N5 N 0.4043(5) 0.250000 1.0087(7) 0.0477(16) Uani 1 2 d S T P . .
O3 O 0.4087(4) 0.1066(5) 0.9446(5) 0.0654(13) Uani 1 1 d . . . . .
O4 O 0.3939(7) 0.250000 1.1394(8) 0.087(2) Uani 1 2 d S T P . .
O1A O 0.1650(8) 0.250000 0.9860(13) 0.053(2) Uani 0.689(11) 2 d DS TU P A 1
O2A O 0.1292(6) 0.250000 1.1991(8) 0.058(2) Uani 0.689(11) 2 d DS TU P A 1
N4A N 0.1024(10) 0.250000 1.0786(14) 0.060(2) Uani 0.689(11) 2 d DS TU P A 1
O1B O 0.2224(14) 0.250000 1.0480(19) 0.059(3) Uani 0.311(11) 2 d DS TU P A 2
O2B O 0.0768(15) 0.250000 1.064(3) 0.058(3) Uani 0.311(11) 2 d DS TU P A 2
N4B N 0.1475(19) 0.250000 0.991(3) 0.056(3) Uani 0.311(11) 2 d DS TU P A 2

loop_
_atom_site_aniso_label
_atom_site_aniso_U_11
_atom_site_aniso_U_22
_atom_site_aniso_U_33
_atom_site_aniso_U_23
_atom_site_aniso_U_13
_atom_site_aniso_U_12
Cl1 0.0441(12) 0.0437(9) 0.0464(10) 0.000 0.0029(8) 0.000
Co1 0.0346(7) 0.0328(5) 0.0401(6) 0.000 0.0003(4) 0.000
N1 0.046(4) 0.034(3) 0.045(3) 0.000 -0.001(3) 0.000
N2 0.039(3) 0.041(2) 0.059(3) -0.003(2) 0.006(2) -0.004(2)
N3 0.040(3) 0.042(2) 0.054(3) 0.002(2) 0.000(2) 0.003(2)
N5 0.047(4) 0.048(4) 0.048(4) 0.000 -0.015(3) 0.000
O3 0.078(4) 0.043(2) 0.075(3) -0.013(2) 0.003(3) 0.002(2)
O4 0.127(7) 0.075(5) 0.059(4) 0.000 -0.011(5) 0.000
O1A 0.056(6) 0.058(4) 0.045(3) 0.000 -0.007(4) 0.000
O2A 0.069(5) 0.066(4) 0.039(3) 0.000 -0.006(3) 0.000
N4A 0.067(6) 0.071(4) 0.041(4) 0.000 -0.004(4) 0.000
O1B 0.062(6) 0.069(5) 0.045(5) 0.000 -0.007(5) 0.000
O2B 0.061(6) 0.071(5) 0.043(5) 0.000 0.000(5) 0.000
N4B 0.062(6) 0.064(5) 0.043(5) 0.000 -0.001(5) 0.000

loop_
_atom_type_symbol
_atom_type_description
_atom_type_scat_dispersion_real
_atom_type_scat_dispersion_imag
_atom_type_scat_source
Cl Cl 0.0549 0.0527 'International Tables Vol C Tables 4.2.6.8 and 6.1.1.4'
Co Co 0.2140 0.3544 'International Tables Vol C Tables 4.2.6.8 and 6.1.1.4'
H H 0.0000 0.0000 'International Tables Vol C Tables 4.2.6.8 and 6.1.1.4'
N N 0.0006 0.0010 'International Tables Vol C Tables 4.2.6.8 and 6.1.1.4'
O O 0.0018 0.0018 'International Tables Vol C Tables 4.2.6.8 and 6.1.1.4'

loop_
_geom_angle_atom_site_label_1
_geom_angle_atom_site_label_2
_geom_angle_atom_site_label_3
_geom_angle
_geom_angle_site_symmetry_1
_geom_angle_site_symmetry_3
O1A Co1 N1 171.7(4) . .
N4B Co1 N1 179.4(9) . .
O1A Co1 N3 84.8(3) . 8_565
N1 Co1 N3 89.34(19) . 8_565
O1A Co1 N3 84.8(3) . .
N4B Co1 N3 90.3(6) . .
N1 Co1 N3 89.34(19) . .
N3 Co1 N3 91.2(3) 8_565 .
O1A Co1 N2 93.9(3) . .
N4B Co1 N2 88.3(6) . .
N1 Co1 N2 92.1(2) . .
N3 Co1 N2 178.25(19) 8_565 .
N3 Co1 N2 89.8(2) . .
O1A Co1 N2 93.9(3) . 8_565
N1 Co1 N2 92.1(2) . 8_565
N3 Co1 N2 89.8(2) 8_565 8_565
N3 Co1 N2 178.25(19) . 8_565
N2 Co1 N2 89.1(3) . 8_565
O3 N5 O3 120.4(7) 8_565 .
O3 N5 O4 119.8(3) 8_565 .
O3 N5 O4 119.8(3) . .
N4A O1A Co1 120.6(9) . .
O2A N4A O1A 115.2(13) . .
O1B N4B O2B 120(3) . .
O1B N4B Co1 122(2) . .
O2B N4B Co1 118(2) . .

loop_
_geom_bond_atom_site_label_1
_geom_bond_atom_site_label_2
_geom_bond_distance
_geom_bond_site_symmetry_2
Co1 O1A 1.912(12) .
Co1 N4B 1.92(3) .
Co1 N1 1.957(6) .
Co1 N3 1.964(4) 8_565
Co1 N3 1.964(4) .
Co1 N2 1.966(4) .
Co1 N2 1.966(4) 8_565
N5 O3 1.234(5) 8_565
N5 O3 1.234(5) .
N5 O4 1.252(10) .
O1A N4A 1.268(13) .
O2A N4A 1.211(13) .
O1B N4B 1.22(2) .
O2B N4B 1.241(19) .

loop_
_geom_torsion_atom_site_label_1
_geom_torsion_atom_site_label_2
_geom_torsion_atom_site_label_3
_geom_torsion_atom_site_label_4
_geom_torsion
Co1 O1A N4A O2A 180.000(2)
